data_4505851
loop_
_publ_author_name
'Papaefstathiou, Giannis S.'
'Tsohos, Alexandros'
'Raptopoulou, Catherine P.'
'Terzis, Aris'
'Psycharis, Vassilis'
'Gatteschi, Dante'
'Perlepes, Spyros P.'

_publ_section_title
;
 Crystal Engineering:&#x2009; Stacking Interactions Control the Crystal
 Structures of Benzothiadiazole (btd) and Its Complexes with Copper(II)
 and Copper(I) Chlorides
;
_journal_issue 3
_journal_name_full 'Crystal Growth &amp; Design'
_journal_page_first 191
_journal_paper_doi 10.1021/cg010284e
_journal_volume 1
_journal_year 2001
_chemical_formula_sum 'C6 H4 Cl2 Cu N2 S'
_chemical_formula_weight 270.61
_chemical_name_systematic
; 
 ? 
;
_space_group_IT_number 11
_symmetry_cell_setting monoclinic
_symmetry_space_group_name_Hall '-P 2yb'
_symmetry_space_group_name_H-M 'P 1 21/m 1'
_atom_sites_solution_hydrogens geom
_atom_sites_solution_primary direct
_atom_sites_solution_secondary difmap
_audit_creation_method SHELXL
_cell_angle_alpha 90.00
_cell_angle_beta 97.63(2)
_cell_angle_gamma 90.00
_cell_formula_units_Z 2
_cell_length_a 3.719(3)
_cell_length_b 12.62(1)
_cell_length_c 8.800(6)
_cell_measurement_reflns_used 25
_cell_measurement_temperature 298
_cell_measurement_theta_max 11.7
_cell_measurement_theta_min 5.4
_cell_volume 409.4(5)
_computing_cell_refinement 'Program LEAST (UCLA Crystallographic package, C.E.Strouse 1994)'
_computing_data_collection 'Program COLLECT (UCLA Crystallographic package, C.E.Strouse 1994)'
_computing_data_reduction 'Program REDUCE (UCLA Crystallographic package, C.E.Strouse 1994)'
_computing_molecular_graphics ORTEP
_computing_structure_refinement 'SHELXL-93 (Sheldrick, 1993)'
_computing_structure_solution 'SHELXS-86 (Sheldrick, 1990)'
_diffrn_ambient_temperature 298
_diffrn_measurement_device 'Crystal Logic Dual Goniometer diffractometer'
_diffrn_measurement_method 'theta-2theta scans'
_diffrn_radiation_monochromator graphite
_diffrn_radiation_source 'fine-focus sealed tube'
_diffrn_radiation_type MoK\a
_diffrn_radiation_wavelength 0.71073
_diffrn_reflns_av_R_equivalents 0.0104
_diffrn_reflns_av_sigmaI/netI 0.0398
_diffrn_reflns_limit_h_max 4
_diffrn_reflns_limit_h_min 0
_diffrn_reflns_limit_k_max 15
_diffrn_reflns_limit_k_min 0
_diffrn_reflns_limit_l_max 10
_diffrn_reflns_limit_l_min -10
_diffrn_reflns_number 880
_diffrn_reflns_theta_max 24.98
_diffrn_reflns_theta_min 2.84
_diffrn_standards_decay_% 0.2
_diffrn_standards_interval_count 97
_diffrn_standards_number 3
_exptl_absorpt_coefficient_mu 3.508
_exptl_absorpt_correction_T_max 1.00
_exptl_absorpt_correction_T_min 0.97
_exptl_absorpt_correction_type 'psi-scan empirical'
_exptl_crystal_colour yellow
_exptl_crystal_density_diffrn 2.196
_exptl_crystal_density_meas 2.18
_exptl_crystal_density_method 'floating method'
_exptl_crystal_description parallelipiped
_exptl_crystal_F_000 266
_exptl_crystal_size_max 0.70
_exptl_crystal_size_mid 0.60
_exptl_crystal_size_min 0.10
_refine_diff_density_max 1.141
_refine_diff_density_min -1.048
_refine_diff_density_rms 0.233
_refine_ls_extinction_coef 0.0343(96)
_refine_ls_extinction_expression Fc^*^=kFc[1+0.001xFc^2^\l^3^/sin(2\q)]^-1/4^
_refine_ls_extinction_method SHELXL
_refine_ls_goodness_of_fit_all 1.053
_refine_ls_goodness_of_fit_obs 1.054
_refine_ls_matrix_type full
_refine_ls_number_parameters 67
_refine_ls_number_reflns 761
_refine_ls_number_restraints 0
_refine_ls_restrained_S_all 1.053
_refine_ls_restrained_S_obs 1.054
_refine_ls_R_factor_all 0.0531
_refine_ls_R_factor_obs 0.0510
_refine_ls_shift/esd_max 0.001
_refine_ls_shift/esd_mean 0.000
_refine_ls_structure_factor_coef Fsqd
_refine_ls_weighting_details 'w=1/[\s^2^(Fo^2^)+(0.1140P)^2^+0.0000P] where P=(Fo^2^+2Fc^2^)/3'
_refine_ls_weighting_scheme calc
_refine_ls_wR_factor_all 0.1326
_refine_ls_wR_factor_obs 0.1280
_reflns_number_observed 712
_reflns_number_total 761
_reflns_observed_criterion >2sigma(I)
_cod_data_source_file cg010284e_s1.cif
_cod_data_source_block shel93
_cod_depositor_comments
;
The following automatic conversions were performed:

'_refine_ls_weighting_scheme' value 'calc
w=1/[\s^2^(Fo^2^)+(0.1140P)^2^+0.0000P] where P=(Fo^2^+2Fc^2^)/3' was
changed to 'calc'. New tag '_refine_ls_weighting_details' was
created. The value of the new tag was set to
'w=1/[\s^2^(Fo^2^)+(0.1140P)^2^+0.0000P] where P=(Fo^2^+2Fc^2^)/3'.

Automatic conversion script
Id: cif_fix_values 3143 2015-03-26 13:38:13Z robertas 
;
_cod_original_cell_volume 409.2(5)
_cod_original_sg_symbol_H-M P21/m
_cod_database_code 4505851

loop_
_symmetry_equiv_pos_as_xyz
'x, y, z'
'-x, y+1/2, -z'
'-x, -y, -z'
'x, -y-1/2, z'

loop_
_atom_site_aniso_label
_atom_site_aniso_U_11
_atom_site_aniso_U_22
_atom_site_aniso_U_33
_atom_site_aniso_U_23
_atom_site_aniso_U_13
_atom_site_aniso_U_12
Cu 0.0278(5) 0.0077(5) 0.0226(5) -0.0003(2) 0.0018(3) 0.0016(2)
Cl1 0.0268(6) 0.0184(6) 0.0245(6) 0.0016(3) 0.0030(4) 0.0022(3)
N1 0.0304(14) 0.0113(14) 0.0217(14) 0.0000(11) 0.0061(11) 0.0012(12)
S2 0.0456(8) 0.0081(7) 0.0207(7) 0.000 0.0096(5) 0.000
C6 0.046(2) 0.027(2) 0.022(2) 0.0053(14) 0.011(2) -0.002(2)
C7 0.036(2) 0.018(2) 0.026(2) 0.0063(14) 0.0068(14) -0.002(2)
C9 0.0180(15) 0.014(2) 0.024(2) -0.0024(13) 0.0052(12) 0.0005(13)

loop_
_atom_site_label
_atom_site_type_symbol
_atom_site_fract_x
_atom_site_fract_y
_atom_site_fract_z
_atom_site_U_iso_or_equiv
_atom_site_thermal_displace_type
_atom_site_occupancy
_atom_site_calc_flag
_atom_site_refinement_flags
Cu Cu 0.5000 0.0000 0.5000 0.0195(4) Uani 1 d S
Cl1 Cl 0.0467(2) 0.05777(6) 0.32053(8) 0.0233(4) Uani 1 d .
N1 N 0.5488(8) 0.1531(2) 0.5905(3) 0.0209(7) Uani 1 d .
S2 S 0.5735(4) 0.2500 0.47031(14) 0.0243(5) Uani 1 d S
C6 C 0.4604(10) 0.1930(4) 0.9949(4) 0.0310(10) Uani 1 d .
C7 C 0.4935(10) 0.1358(3) 0.8678(4) 0.0264(8) Uani 1 d .
C9 C 0.5241(7) 0.1931(3) 0.7296(3) 0.0182(7) Uani 1 d .
H6 H 0.4259(134) 0.1582(49) 1.0817(57) 0.052(13) Uiso 1 d .
H7 H 0.5000(101) 0.0533(37) 0.8547(45) 0.026(10) Uiso 1 d .

loop_
_atom_type_symbol
_atom_type_description
_atom_type_scat_dispersion_real
_atom_type_scat_dispersion_imag
_atom_type_scat_source
C C 0.0033 0.0016 'International Tables Vol C Tables 4.2.6.8 and 6.1.1.4'
H H 0.0000 0.0000 'International Tables Vol C Tables 4.2.6.8 and 6.1.1.4'
N N 0.0061 0.0033 'International Tables Vol C Tables 4.2.6.8 and 6.1.1.4'
S S 0.1246 0.1234 'International Tables Vol C Tables 4.2.6.8 and 6.1.1.4'
Cl Cl 0.1484 0.1585 'International Tables Vol C Tables 4.2.6.8 and 6.1.1.4'
Cu Cu 0.3201 1.2651 'International Tables Vol C Tables 4.2.6.8 and 6.1.1.4'

loop_
_geom_angle_atom_site_label_1
_geom_angle_atom_site_label_2
_geom_angle_atom_site_label_3
_geom_angle
_geom_angle_site_symmetry_1
_geom_angle_site_symmetry_3
N1 Cu N1 180.000(1) 3_656 .
N1 Cu Cl1 90.72(9) 3_656 .
N1 Cu Cl1 89.28(9) . .
N1 Cu Cl1 89.28(9) 3_656 3_656
N1 Cu Cl1 90.72(9) . 3_656
Cl1 Cu Cl1 180.0 . 3_656
C9 N1 S2 109.2(2) . .
C9 N1 Cu 133.2(2) . .
S2 N1 Cu 117.16(15) . .
N1 S2 N1 97.4(2) . 4_565
C7 C6 C6 122.3(2) . 4_565
C6 C7 C9 117.3(4) . .
N1 C9 C7 127.5(3) . .
N1 C9 C9 112.1(2) . 4_565
C7 C9 C9 120.3(2) . 4_565

loop_
_geom_bond_atom_site_label_1
_geom_bond_atom_site_label_2
_geom_bond_distance
_geom_bond_site_symmetry_2
Cu N1 2.088(3) 3_656
Cu N1 2.088(3) .
Cu Cl1 2.2719(13) .
Cu Cl1 2.2719(13) 3_656
N1 C9 1.339(4) .
N1 S2 1.627(3) .
S2 N1 1.627(3) 4_565
C6 C7 1.350(5) .
C6 C6 1.438(10) 4_565
C7 C9 1.433(5) .
C9 C9 1.435(7) 4_565
